data_4070993
loop_
_publ_author_name
'He, Xuyang'
'Hurley, Erin'
'Noll, Bruce C.'
'Henderson, Kenneth W.'

_publ_section_title
;
 Regio- and Stereoselective Enolizations Using Calcium
 Bis(hexamethyldisilazide) as a Base: Synthetic, Solid-State, and Solution
 Studies
;
_journal_issue 13
_journal_name_full Organometallics
_journal_page_first 3094
_journal_paper_doi 10.1021/om7011908
_journal_volume 27
_journal_year 2008
_chemical_compound_source synthesized
_chemical_formula_moiety 'C66 H126 Ca4 N2 O6 Si4'
_chemical_formula_sum 'C66 H126 Ca4 N2 O6 Si4'
_chemical_formula_weight 1316.37
_space_group_IT_number 14
_symmetry_cell_setting monoclinic
_symmetry_Int_Tables_number 14
_symmetry_space_group_name_Hall '-P 2yn'
_symmetry_space_group_name_H-M 'P 1 21/n 1'
_atom_sites_solution_hydrogens geom
_atom_sites_solution_primary direct
_atom_sites_solution_secondary difmap
_audit_creation_method SHELXL-97
_cell_angle_alpha 90.00
_cell_angle_beta 90.3790(10)
_cell_angle_gamma 90.00
_cell_formula_units_Z 2
_cell_length_a 14.9414(3)
_cell_length_b 13.7179(3)
_cell_length_c 18.2401(3)
_cell_measurement_reflns_used 9534
_cell_measurement_temperature 100(2)
_cell_measurement_theta_max 28.1874
_cell_measurement_theta_min 2.2998
_cell_volume 3738.49(13)
_computing_cell_refinement 'APEX2/SAINT (Bruker, 2004)'
_computing_data_collection 'APEX2 (Bruker, 2004)'
_computing_data_reduction 'SAINT/XPREP (Bruker, 2004; Sheldrick, 2003)'
_computing_molecular_graphics 'XP (Sheldrick, 1998)'
_computing_publication_material 'XCIF (Sheldrick, 2001)/enCIFer (CCDC, 2004)'
_computing_structure_refinement 'XL (Sheldrick, 2001)'
_computing_structure_solution 'XS (Sheldrick, 2001)'
_diffrn_ambient_temperature 100(2)
_diffrn_detector_area_resol_mean 8.33
_diffrn_measured_fraction_theta_full 1.000
_diffrn_measured_fraction_theta_max 1.000
_diffrn_measurement_device_type 'Bruker X8-ApexII CCD diffractometer'
_diffrn_measurement_method '\f and \w scans'
_diffrn_radiation_monochromator graphite
_diffrn_radiation_probe x-ray
_diffrn_radiation_type MoK\a
_diffrn_radiation_wavelength 0.71073
_diffrn_reflns_av_R_equivalents 0.0373
_diffrn_reflns_av_sigmaI/netI 0.0259
_diffrn_reflns_limit_h_max 19
_diffrn_reflns_limit_h_min -18
_diffrn_reflns_limit_k_max 18
_diffrn_reflns_limit_k_min -18
_diffrn_reflns_limit_l_max 23
_diffrn_reflns_limit_l_min -23
_diffrn_reflns_number 63439
_diffrn_reflns_theta_full 27.88
_diffrn_reflns_theta_max 27.88
_diffrn_reflns_theta_min 1.76
_diffrn_source 'fine-focus sealed tube'
_diffrn_source_type 'Siemens KFFMO2K-90'
_exptl_absorpt_coefficient_mu 0.400
_exptl_absorpt_correction_T_max 0.9783
_exptl_absorpt_correction_T_min 0.9011
_exptl_absorpt_correction_type multi-scan
_exptl_absorpt_process_details
;
Sheldrick, G. M. (2004). SADABS. University of G\"ottingen, Germany.
;
_exptl_crystal_colour 'clear colorless'
_exptl_crystal_density_diffrn 1.169
_exptl_crystal_density_method 'not measured'
_exptl_crystal_description hexagonal
_exptl_crystal_F_000 1440
_exptl_crystal_size_max 0.27
_exptl_crystal_size_mid 0.25
_exptl_crystal_size_min 0.06
_refine_diff_density_max 0.736
_refine_diff_density_min -0.251
_refine_diff_density_rms 0.051
_refine_ls_extinction_method none
_refine_ls_goodness_of_fit_ref 1.034
_refine_ls_hydrogen_treatment constr
_refine_ls_matrix_type full
_refine_ls_number_parameters 379
_refine_ls_number_reflns 8907
_refine_ls_number_restraints 0
_refine_ls_restrained_S_all 1.034
_refine_ls_R_factor_all 0.0457
_refine_ls_R_factor_gt 0.0311
_refine_ls_shift/su_max 0.006
_refine_ls_shift/su_mean 0.000
_refine_ls_structure_factor_coef Fsqd
_refine_ls_weighting_details 'calc w=1/[\s^2^(Fo^2^)+(0.0362P)^2^+1.7776P] where P=(Fo^2^+2Fc^2^)/3'
_refine_ls_weighting_scheme calc
_refine_ls_wR_factor_gt 0.0726
_refine_ls_wR_factor_ref 0.0802
_reflns_number_gt 7239
_reflns_number_total 8907
_reflns_threshold_expression >2sigma(I)
_cod_data_source_file om7011908-file001.cif
_cod_data_source_block compound18
_cod_original_sg_symbol_H-M 'P 21/n'
_cod_database_code 4070993

loop_
_symmetry_equiv_pos_as_xyz
'x, y, z'
'-x+1/2, y+1/2, -z+1/2'
'-x, -y, -z'
'x-1/2, -y-1/2, z-1/2'

loop_
_atom_site_label
_atom_site_type_symbol
_atom_site_fract_x
_atom_site_fract_y
_atom_site_fract_z
_atom_site_U_iso_or_equiv
_atom_site_adp_type
_atom_site_occupancy
_atom_site_symmetry_multiplicity
_atom_site_calc_flag
_atom_site_refinement_flags
Ca1 Ca 0.511791(19) 0.628533(19) 1.021065(14) 0.01351(7) Uani 1 1 d .
Ca2 Ca 0.534977(19) 0.540414(19) 0.836780(14) 0.01424(7) Uani 1 1 d .
N1 N 0.50437(8) 0.56451(9) 0.71436(6) 0.0182(3) Uani 1 1 d .
O1 O 0.42624(7) 0.61151(7) 1.12640(5) 0.0155(2) Uani 1 1 d .
O2 O 0.56336(6) 0.47484(7) 1.05936(5) 0.0147(2) Uani 1 1 d .
O3 O 0.57991(7) 0.66266(7) 0.91041(5) 0.0166(2) Uani 1 1 d .
Si1 Si 0.60666(3) 0.57680(3) 0.67618(2) 0.01845(9) Uani 1 1 d .
Si2 Si 0.40560(3) 0.57202(3) 0.66806(2) 0.01820(9) Uani 1 1 d .
C1 C 0.40758(10) 0.70774(10) 1.12794(8) 0.0169(3) Uani 1 1 d .
C2 C 0.38117(10) 0.75491(10) 1.06611(8) 0.0186(3) Uani 1 1 d .
H2 H 0.3720 0.7152 1.0241 0.022 Uiso 1 1 calc R
C3 C 0.36455(12) 0.86247(11) 1.05580(9) 0.0269(3) Uani 1 1 d .
H3A H 0.3643 0.8948 1.1037 0.040 Uiso 1 1 calc R
H3B H 0.3065 0.8721 1.0315 0.040 Uiso 1 1 calc R
H3C H 0.4120 0.8904 1.0255 0.040 Uiso 1 1 calc R
C4 C 0.42130(10) 0.75910(10) 1.20008(8) 0.0203(3) Uani 1 1 d .
H4 H 0.4083 0.8298 1.1920 0.024 Uiso 1 1 calc R
C5 C 0.51723(11) 0.75130(12) 1.22963(8) 0.0235(3) Uani 1 1 d .
H5A H 0.5324 0.6818 1.2374 0.028 Uiso 1 1 calc R
H5B H 0.5591 0.7780 1.1929 0.028 Uiso 1 1 calc R
C6 C 0.52889(12) 0.80661(12) 1.30181(9) 0.0292(4) Uani 1 1 d .
H6A H 0.5908 0.7977 1.3203 0.035 Uiso 1 1 calc R
H6B H 0.5192 0.8771 1.2932 0.035 Uiso 1 1 calc R
C7 C 0.46300(11) 0.77031(12) 1.35891(8) 0.0260(3) Uani 1 1 d .
H7A H 0.4693 0.8098 1.4041 0.031 Uiso 1 1 calc R
H7B H 0.4771 0.7018 1.3715 0.031 Uiso 1 1 calc R
C8 C 0.36675(12) 0.77680(13) 1.33087(9) 0.0282(4) Uani 1 1 d .
H8A H 0.3502 0.8461 1.3238 0.034 Uiso 1 1 calc R
H8B H 0.3259 0.7485 1.3677 0.034 Uiso 1 1 calc R
C9 C 0.35573(11) 0.72199(12) 1.25809(8) 0.0230(3) Uani 1 1 d .
H9A H 0.2937 0.7303 1.2398 0.028 Uiso 1 1 calc R
H9B H 0.3660 0.6515 1.2664 0.028 Uiso 1 1 calc R
C10 C 0.58950(10) 0.75657(10) 0.93119(8) 0.0163(3) Uani 1 1 d .
C11 C 0.63317(10) 0.77951(10) 0.99434(8) 0.0191(3) Uani 1 1 d .
H11 H 0.6593 0.7269 1.0207 0.023 Uiso 1 1 calc R
C12 C 0.64465(12) 0.87965(11) 1.02701(9) 0.0257(3) Uani 1 1 d .
H12A H 0.6962 0.9118 1.0046 0.039 Uiso 1 1 calc R
H12B H 0.6546 0.8739 1.0800 0.039 Uiso 1 1 calc R
H12C H 0.5906 0.9183 1.0177 0.039 Uiso 1 1 calc R
C13 C 0.54575(10) 0.83212(10) 0.88268(8) 0.0185(3) Uani 1 1 d .
H13 H 0.5415 0.8940 0.9115 0.022 Uiso 1 1 calc R
C14 C 0.45117(11) 0.80418(12) 0.85829(9) 0.0260(3) Uani 1 1 d .
H14A H 0.4533 0.7420 0.8308 0.031 Uiso 1 1 calc R
H14B H 0.4134 0.7942 0.9020 0.031 Uiso 1 1 calc R
C15 C 0.40939(12) 0.88300(13) 0.80984(9) 0.0310(4) Uani 1 1 d .
H15A H 0.3488 0.8623 0.7940 0.037 Uiso 1 1 calc R
H15B H 0.4035 0.9442 0.8382 0.037 Uiso 1 1 calc R
C16 C 0.46731(12) 0.90093(12) 0.74289(9) 0.0314(4) Uani 1 1 d .
H16A H 0.4409 0.9542 0.7132 0.038 Uiso 1 1 calc R
H16B H 0.4684 0.8414 0.7122 0.038 Uiso 1 1 calc R
C17 C 0.56265(13) 0.92810(13) 0.76486(10) 0.0346(4) Uani 1 1 d .
H17A H 0.5622 0.9923 0.7897 0.042 Uiso 1 1 calc R
H17B H 0.5996 0.9341 0.7202 0.042 Uiso 1 1 calc R
C18 C 0.60464(11) 0.85218(12) 0.81606(9) 0.0270(4) Uani 1 1 d .
H18A H 0.6139 0.7907 0.7887 0.032 Uiso 1 1 calc R
H18B H 0.6639 0.8757 0.8329 0.032 Uiso 1 1 calc R
C19 C 0.64676(9) 0.51195(10) 1.07445(7) 0.0143(3) Uani 1 1 d .
C20 C 0.65415(10) 0.58215(10) 1.12563(8) 0.0174(3) Uani 1 1 d .
H20 H 0.5994 0.6036 1.1464 0.021 Uiso 1 1 calc R
C21 C 0.73736(11) 0.63146(12) 1.15458(9) 0.0247(3) Uani 1 1 d .
H21A H 0.7885 0.5872 1.1499 0.037 Uiso 1 1 calc R
H21B H 0.7290 0.6483 1.2063 0.037 Uiso 1 1 calc R
H21C H 0.7486 0.6909 1.1263 0.037 Uiso 1 1 calc R
C22 C 0.72121(10) 0.46818(10) 1.02950(7) 0.0165(3) Uani 1 1 d .
H22 H 0.6912 0.4330 0.9881 0.020 Uiso 1 1 calc R
C23 C 0.77190(10) 0.38971(10) 1.07355(8) 0.0183(3) Uani 1 1 d .
H23A H 0.8041 0.4207 1.1151 0.022 Uiso 1 1 calc R
H23B H 0.7286 0.3424 1.0939 0.022 Uiso 1 1 calc R
C24 C 0.83868(10) 0.33639(11) 1.02502(8) 0.0205(3) Uani 1 1 d .
H24A H 0.8060 0.3002 0.9863 0.025 Uiso 1 1 calc R
H24B H 0.8726 0.2886 1.0549 0.025 Uiso 1 1 calc R
C25 C 0.90373(10) 0.40791(12) 0.98964(9) 0.0243(3) Uani 1 1 d .
H25A H 0.9400 0.4402 1.0282 0.029 Uiso 1 1 calc R
H25B H 0.9449 0.3720 0.9570 0.029 Uiso 1 1 calc R
C26 C 0.85294(11) 0.48475(12) 0.94546(9) 0.0260(3) Uani 1 1 d .
H26A H 0.8200 0.4528 0.9048 0.031 Uiso 1 1 calc R
H26B H 0.8960 0.5313 0.9239 0.031 Uiso 1 1 calc R
C27 C 0.78675(11) 0.54009(11) 0.99387(9) 0.0229(3) Uani 1 1 d .
H27A H 0.7531 0.5879 0.9638 0.027 Uiso 1 1 calc R
H27B H 0.8198 0.5762 1.0325 0.027 Uiso 1 1 calc R
C28 C 0.69428(10) 0.55776(11) 0.75105(8) 0.0220(3) Uani 1 1 d .
H28A H 0.6881 0.6087 0.7884 0.033 Uiso 1 1 calc R
H28B H 0.7542 0.5611 0.7296 0.033 Uiso 1 1 calc R
H28C H 0.6856 0.4937 0.7737 0.033 Uiso 1 1 calc R
C29 C 0.63358(12) 0.48990(12) 0.59997(8) 0.0273(3) Uani 1 1 d .
H29A H 0.6283 0.4228 0.6178 0.041 Uiso 1 1 calc R
H29B H 0.6949 0.5015 0.5832 0.041 Uiso 1 1 calc R
H29C H 0.5917 0.5001 0.5591 0.041 Uiso 1 1 calc R
C30 C 0.63118(12) 0.70040(12) 0.63722(9) 0.0272(3) Uani 1 1 d .
H30A H 0.5998 0.7079 0.5902 0.041 Uiso 1 1 calc R
H30B H 0.6958 0.7071 0.6297 0.041 Uiso 1 1 calc R
H30C H 0.6108 0.7507 0.6714 0.041 Uiso 1 1 calc R
C31 C 0.36726(12) 0.45194(12) 0.62911(9) 0.0290(4) Uani 1 1 d .
H31A H 0.4105 0.4293 0.5927 0.043 Uiso 1 1 calc R
H31B H 0.3085 0.4601 0.6057 0.043 Uiso 1 1 calc R
H31C H 0.3628 0.4039 0.6687 0.043 Uiso 1 1 calc R
C32 C 0.40705(11) 0.65943(12) 0.58832(8) 0.0259(3) Uani 1 1 d .
H32A H 0.4231 0.7247 0.6059 0.039 Uiso 1 1 calc R
H32B H 0.3476 0.6615 0.5653 0.039 Uiso 1 1 calc R
H32C H 0.4511 0.6376 0.5523 0.039 Uiso 1 1 calc R
C33 C 0.31383(11) 0.61401(12) 0.73041(9) 0.0265(3) Uani 1 1 d .
H33A H 0.3097 0.5697 0.7724 0.040 Uiso 1 1 calc R
H33B H 0.2568 0.6142 0.7035 0.040 Uiso 1 1 calc R
H33C H 0.3271 0.6800 0.7479 0.040 Uiso 1 1 calc R

loop_
_atom_site_aniso_label
_atom_site_aniso_U_11
_atom_site_aniso_U_22
_atom_site_aniso_U_33
_atom_site_aniso_U_23
_atom_site_aniso_U_13
_atom_site_aniso_U_12
Ca1 0.01594(15) 0.01211(12) 0.01246(13) -0.00020(9) -0.00135(10) -0.00166(10)
Ca2 0.01843(15) 0.01309(13) 0.01117(13) 0.00073(9) -0.00162(10) 0.00030(10)
N1 0.0196(7) 0.0231(6) 0.0120(5) 0.0024(5) -0.0017(5) 0.0003(5)
O1 0.0188(5) 0.0127(4) 0.0149(5) -0.0005(4) -0.0016(4) 0.0012(4)
O2 0.0134(5) 0.0153(5) 0.0154(5) -0.0013(4) -0.0022(4) -0.0023(4)
O3 0.0203(5) 0.0129(4) 0.0165(5) -0.0001(4) -0.0001(4) -0.0025(4)
Si1 0.0205(2) 0.0206(2) 0.01426(18) 0.00058(15) 0.00144(15) -0.00087(16)
Si2 0.0201(2) 0.0213(2) 0.01323(18) 0.00169(14) -0.00314(15) 0.00122(16)
C1 0.0146(7) 0.0142(6) 0.0221(7) -0.0010(5) -0.0002(5) -0.0002(5)
C2 0.0207(8) 0.0169(7) 0.0182(7) -0.0018(5) -0.0011(6) 0.0015(6)
C3 0.0344(10) 0.0205(7) 0.0260(8) 0.0039(6) -0.0006(7) 0.0065(7)
C4 0.0248(8) 0.0157(6) 0.0204(7) 0.0007(5) -0.0057(6) 0.0010(6)
C5 0.0249(8) 0.0258(8) 0.0199(7) -0.0038(6) -0.0046(6) -0.0045(6)
C6 0.0351(10) 0.0258(8) 0.0264(8) -0.0051(6) -0.0098(7) -0.0045(7)
C7 0.0336(10) 0.0247(8) 0.0196(7) -0.0069(6) -0.0078(7) 0.0070(7)
C8 0.0306(9) 0.0334(9) 0.0206(8) -0.0084(6) -0.0040(7) 0.0099(7)
C9 0.0215(8) 0.0288(8) 0.0187(7) -0.0058(6) -0.0028(6) 0.0025(6)
C10 0.0154(7) 0.0156(6) 0.0179(7) 0.0007(5) 0.0018(5) -0.0013(5)
C11 0.0210(8) 0.0152(7) 0.0211(7) 0.0034(5) -0.0041(6) -0.0025(6)
C12 0.0326(9) 0.0190(7) 0.0253(8) 0.0001(6) -0.0098(7) -0.0058(6)
C13 0.0219(8) 0.0164(6) 0.0170(7) 0.0001(5) -0.0036(6) -0.0017(6)
C14 0.0206(8) 0.0318(8) 0.0254(8) 0.0071(6) -0.0045(6) -0.0023(7)
C15 0.0291(9) 0.0313(9) 0.0324(9) 0.0021(7) -0.0130(7) 0.0055(7)
C16 0.0441(11) 0.0237(8) 0.0260(8) 0.0079(6) -0.0154(7) -0.0035(7)
C17 0.0405(11) 0.0321(9) 0.0312(9) 0.0161(7) -0.0089(8) -0.0099(8)
C18 0.0271(9) 0.0297(8) 0.0243(8) 0.0107(6) -0.0018(6) -0.0060(7)
C19 0.0144(7) 0.0142(6) 0.0143(6) 0.0032(5) -0.0041(5) -0.0010(5)
C20 0.0169(7) 0.0185(7) 0.0167(7) 0.0007(5) -0.0044(5) 0.0007(6)
C21 0.0230(8) 0.0269(8) 0.0241(8) -0.0055(6) -0.0089(6) -0.0038(6)
C22 0.0155(7) 0.0184(7) 0.0156(6) -0.0003(5) -0.0027(5) -0.0014(5)
C23 0.0186(8) 0.0184(7) 0.0179(7) 0.0002(5) -0.0010(6) 0.0008(6)
C24 0.0186(8) 0.0207(7) 0.0223(7) -0.0025(6) -0.0001(6) 0.0016(6)
C25 0.0162(8) 0.0271(8) 0.0296(8) -0.0022(6) 0.0028(6) 0.0004(6)
C26 0.0204(8) 0.0302(8) 0.0276(8) 0.0056(6) 0.0053(6) -0.0019(7)
C27 0.0197(8) 0.0225(7) 0.0265(8) 0.0057(6) 0.0021(6) -0.0009(6)
C28 0.0193(8) 0.0238(7) 0.0230(7) -0.0013(6) 0.0001(6) -0.0013(6)
C29 0.0317(9) 0.0293(8) 0.0209(7) -0.0039(6) 0.0042(7) -0.0023(7)
C30 0.0319(9) 0.0267(8) 0.0229(8) 0.0041(6) 0.0044(7) -0.0020(7)
C31 0.0291(9) 0.0261(8) 0.0316(9) -0.0011(7) -0.0106(7) 0.0006(7)
C32 0.0284(9) 0.0311(8) 0.0181(7) 0.0058(6) -0.0045(6) 0.0021(7)
C33 0.0251(9) 0.0335(9) 0.0209(7) 0.0048(6) -0.0013(6) 0.0055(7)

loop_
_atom_type_symbol
_atom_type_description
_atom_type_scat_dispersion_real
_atom_type_scat_dispersion_imag
_atom_type_scat_source
C C 0.0033 0.0016 'International Tables Vol C Tables 4.2.6.8 and 6.1.1.4'
H H 0.0000 0.0000 'International Tables Vol C Tables 4.2.6.8 and 6.1.1.4'
N N 0.0061 0.0033 'International Tables Vol C Tables 4.2.6.8 and 6.1.1.4'
O O 0.0106 0.0060 'International Tables Vol C Tables 4.2.6.8 and 6.1.1.4'
Si Si 0.0817 0.0704 'International Tables Vol C Tables 4.2.6.8 and 6.1.1.4'
Ca Ca 0.2262 0.3064 'International Tables Vol C Tables 4.2.6.8 and 6.1.1.4'

loop_
_geom_angle_atom_site_label_1
_geom_angle_atom_site_label_2
_geom_angle_atom_site_label_3
_geom_angle
_geom_angle_site_symmetry_1
_geom_angle_site_symmetry_3
O3 Ca1 O2 77.67(3) . 3_667
O3 Ca1 O1 171.02(4) . .
O2 Ca1 O1 101.20(4) 3_667 .
O3 Ca1 O2 107.19(4) . .
O2 Ca1 O2 78.24(4) 3_667 .
O1 Ca1 O2 81.10(3) . .
O3 Ca1 Ca2 149.18(3) . 3_667
O2 Ca1 Ca2 88.05(2) 3_667 3_667
O1 Ca1 Ca2 38.70(2) . 3_667
O2 Ca1 Ca2 42.51(2) . 3_667
O3 Ca1 Ca1 93.13(3) . 3_667
O2 Ca1 Ca1 39.37(2) 3_667 3_667
O1 Ca1 Ca1 91.39(3) . 3_667
O2 Ca1 Ca1 38.87(2) . 3_667
Ca2 Ca1 Ca1 60.041(8) 3_667 3_667
O3 Ca2 O1 115.76(4) . 3_667
O3 Ca2 N1 121.96(4) . .
O1 Ca2 N1 117.98(4) 3_667 .
O3 Ca2 O2 77.10(3) . 3_667
O1 Ca2 O2 80.99(3) 3_667 3_667
N1 Ca2 O2 131.00(4) . 3_667
O3 Ca2 Ca1 96.32(3) . 3_667
O1 Ca2 Ca1 39.98(2) 3_667 3_667
N1 Ca2 Ca1 139.81(3) . 3_667
O2 Ca2 Ca1 41.12(2) 3_667 3_667
Si1 N1 Si2 124.98(7) . .
Si1 N1 Ca2 103.86(6) . .
Si2 N1 Ca2 131.14(7) . .
C1 O1 Ca2 161.23(9) . 3_667
C1 O1 Ca1 91.93(8) . .
Ca2 O1 Ca1 101.33(4) 3_667 .
C19 O2 Ca1 141.93(8) . 3_667
C19 O2 Ca1 91.28(7) . .
Ca1 O2 Ca1 101.76(4) 3_667 .
C19 O2 Ca2 115.54(8) . 3_667
Ca1 O2 Ca2 98.53(4) 3_667 3_667
Ca1 O2 Ca2 96.37(4) . 3_667
C10 O3 Ca2 155.52(9) . .
C10 O3 Ca1 89.70(8) . .
Ca2 O3 Ca1 103.81(4) . .
N1 Si1 C30 115.16(7) . .
N1 Si1 C29 116.11(7) . .
C30 Si1 C29 104.49(7) . .
N1 Si1 C28 108.05(6) . .
C30 Si1 C28 105.11(7) . .
C29 Si1 C28 107.13(7) . .
N1 Si2 C33 110.66(7) . .
N1 Si2 C31 113.32(7) . .
C33 Si2 C31 106.00(8) . .
N1 Si2 C32 114.07(7) . .
C33 Si2 C32 106.52(7) . .
C31 Si2 C32 105.70(7) . .
O1 C1 C2 120.55(13) . .
O1 C1 C4 116.68(12) . .
C2 C1 C4 122.72(13) . .
C1 C2 C3 128.12(14) . .
C1 C2 H2 115.9 . .
C3 C2 H2 115.9 . .
C2 C3 H3A 109.5 . .
C2 C3 H3B 109.5 . .
H3A C3 H3B 109.5 . .
C2 C3 H3C 109.5 . .
H3A C3 H3C 109.5 . .
H3B C3 H3C 109.5 . .
C1 C4 C5 113.36(13) . .
C1 C4 C9 111.33(12) . .
C5 C4 C9 109.55(12) . .
C1 C4 H4 107.4 . .
C5 C4 H4 107.4 . .
C9 C4 H4 107.4 . .
C6 C5 C4 111.68(14) . .
C6 C5 H5A 109.3 . .
C4 C5 H5A 109.3 . .
C6 C5 H5B 109.3 . .
C4 C5 H5B 109.3 . .
H5A C5 H5B 107.9 . .
C7 C6 C5 110.89(13) . .
C7 C6 H6A 109.5 . .
C5 C6 H6A 109.5 . .
C7 C6 H6B 109.5 . .
C5 C6 H6B 109.5 . .
H6A C6 H6B 108.0 . .
C6 C7 C8 111.35(13) . .
C6 C7 H7A 109.4 . .
C8 C7 H7A 109.4 . .
C6 C7 H7B 109.4 . .
C8 C7 H7B 109.4 . .
H7A C7 H7B 108.0 . .
C7 C8 C9 110.92(13) . .
C7 C8 H8A 109.5 . .
C9 C8 H8A 109.5 . .
C7 C8 H8B 109.5 . .
C9 C8 H8B 109.5 . .
H8A C8 H8B 108.0 . .
C8 C9 C4 111.66(13) . .
C8 C9 H9A 109.3 . .
C4 C9 H9A 109.3 . .
C8 C9 H9B 109.3 . .
C4 C9 H9B 109.3 . .
H9A C9 H9B 107.9 . .
O3 C10 C11 120.60(13) . .
O3 C10 C13 116.49(12) . .
C11 C10 C13 122.85(13) . .
C10 C11 C12 126.87(13) . .
C10 C11 H11 116.6 . .
C12 C11 H11 116.6 . .
C11 C12 H12A 109.5 . .
C11 C12 H12B 109.5 . .
H12A C12 H12B 109.5 . .
C11 C12 H12C 109.5 . .
H12A C12 H12C 109.5 . .
H12B C12 H12C 109.5 . .
C10 C13 C14 113.25(12) . .
C10 C13 C18 109.88(12) . .
C14 C13 C18 110.46(12) . .
C10 C13 H13 107.7 . .
C14 C13 H13 107.7 . .
C18 C13 H13 107.7 . .
C15 C14 C13 111.39(13) . .
C15 C14 H14A 109.4 . .
C13 C14 H14A 109.4 . .
C15 C14 H14B 109.4 . .
C13 C14 H14B 109.4 . .
H14A C14 H14B 108.0 . .
C16 C15 C14 110.27(14) . .
C16 C15 H15A 109.6 . .
C14 C15 H15A 109.6 . .
C16 C15 H15B 109.6 . .
C14 C15 H15B 109.6 . .
H15A C15 H15B 108.1 . .
C15 C16 C17 111.35(14) . .
C15 C16 H16A 109.4 . .
C17 C16 H16A 109.4 . .
C15 C16 H16B 109.4 . .
C17 C16 H16B 109.4 . .
H16A C16 H16B 108.0 . .
C16 C17 C18 111.89(14) . .
C16 C17 H17A 109.2 . .
C18 C17 H17A 109.2 . .
C16 C17 H17B 109.2 . .
C18 C17 H17B 109.2 . .
H17A C17 H17B 107.9 . .
C13 C18 C17 111.80(14) . .
C13 C18 H18A 109.3 . .
C17 C18 H18A 109.3 . .
C13 C18 H18B 109.3 . .
C17 C18 H18B 109.3 . .
H18A C18 H18B 107.9 . .
C20 C19 O2 118.36(13) . .
C20 C19 C22 127.15(13) . .
O2 C19 C22 114.49(11) . .
C19 C20 C21 128.89(14) . .
C19 C20 H20 115.6 . .
C21 C20 H20 115.6 . .
C20 C21 H21A 109.5 . .
C20 C21 H21B 109.5 . .
H21A C21 H21B 109.5 . .
C20 C21 H21C 109.5 . .
H21A C21 H21C 109.5 . .
H21B C21 H21C 109.5 . .
C19 C22 C27 116.60(12) . .
C19 C22 C23 110.86(11) . .
C27 C22 C23 110.90(12) . .
C19 C22 H22 105.9 . .
C27 C22 H22 105.9 . .
C23 C22 H22 105.9 . .
C24 C23 C22 110.73(12) . .
C24 C23 H23A 109.5 . .
C22 C23 H23A 109.5 . .
C24 C23 H23B 109.5 . .
C22 C23 H23B 109.5 . .
H23A C23 H23B 108.1 . .
C23 C24 C25 110.97(12) . .
C23 C24 H24A 109.4 . .
C25 C24 H24A 109.4 . .
C23 C24 H24B 109.4 . .
C25 C24 H24B 109.4 . .
H24A C24 H24B 108.0 . .
C26 C25 C24 110.57(13) . .
C26 C25 H25A 109.5 . .
C24 C25 H25A 109.5 . .
C26 C25 H25B 109.5 . .
C24 C25 H25B 109.5 . .
H25A C25 H25B 108.1 . .
C25 C26 C27 111.02(13) . .
C25 C26 H26A 109.4 . .
C27 C26 H26A 109.4 . .
C25 C26 H26B 109.4 . .
C27 C26 H26B 109.4 . .
H26A C26 H26B 108.0 . .
C26 C27 C22 109.95(12) . .
C26 C27 H27A 109.7 . .
C22 C27 H27A 109.7 . .
C26 C27 H27B 109.7 . .
C22 C27 H27B 109.7 . .
H27A C27 H27B 108.2 . .
Si1 C28 H28A 109.5 . .
Si1 C28 H28B 109.5 . .
H28A C28 H28B 109.5 . .
Si1 C28 H28C 109.5 . .
H28A C28 H28C 109.5 . .
H28B C28 H28C 109.5 . .
Si1 C29 H29A 109.5 . .
Si1 C29 H29B 109.5 . .
H29A C29 H29B 109.5 . .
Si1 C29 H29C 109.5 . .
H29A C29 H29C 109.5 . .
H29B C29 H29C 109.5 . .
Si1 C30 H30A 109.5 . .
Si1 C30 H30B 109.5 . .
H30A C30 H30B 109.5 . .
Si1 C30 H30C 109.5 . .
H30A C30 H30C 109.5 . .
H30B C30 H30C 109.5 . .
Si2 C31 H31A 109.5 . .
Si2 C31 H31B 109.5 . .
H31A C31 H31B 109.5 . .
Si2 C31 H31C 109.5 . .
H31A C31 H31C 109.5 . .
H31B C31 H31C 109.5 . .
Si2 C32 H32A 109.5 . .
Si2 C32 H32B 109.5 . .
H32A C32 H32B 109.5 . .
Si2 C32 H32C 109.5 . .
H32A C32 H32C 109.5 . .
H32B C32 H32C 109.5 . .
Si2 C33 H33A 109.5 . .
Si2 C33 H33B 109.5 . .
H33A C33 H33B 109.5 . .
Si2 C33 H33C 109.5 . .
H33A C33 H33C 109.5 . .
H33B C33 H33C 109.5 . .

loop_
_geom_bond_atom_site_label_1
_geom_bond_atom_site_label_2
_geom_bond_distance
_geom_bond_site_symmetry_2
Ca1 O3 2.3143(10) .
Ca1 O2 2.3242(9) 3_667
Ca1 O1 2.3264(10) .
Ca1 O2 2.3494(10) .
Ca1 Ca2 3.5506(4) 3_667
Ca1 Ca1 3.6258(5) 3_667
Ca2 O3 2.2483(10) .
Ca2 O1 2.2639(9) 3_667
Ca2 N1 2.3002(12) .
Ca2 O2 2.4143(10) 3_667
Ca2 Ca1 3.5506(4) 3_667
N1 Si1 1.6922(13) .
N1 Si2 1.6986(13) .
O1 C1 1.3494(16) .
O1 Ca2 2.2639(9) 3_667
O2 C19 1.3723(16) .
O2 Ca1 2.3242(9) 3_667
O2 Ca2 2.4143(10) 3_667
O3 C10 1.3501(16) .
Si1 C30 1.8754(16) .
Si1 C29 1.8768(16) .
Si1 C28 1.9035(16) .
Si2 C33 1.8778(16) .
Si2 C31 1.8816(17) .
Si2 C32 1.8852(15) .
C1 C2 1.357(2) .
C1 C4 1.505(2) .
C2 C3 1.508(2) .
C2 H2 0.9500 .
C3 H3A 0.9800 .
C3 H3B 0.9800 .
C3 H3C 0.9800 .
C4 C5 1.532(2) .
C4 C9 1.534(2) .
C4 H4 1.0000 .
C5 C6 1.529(2) .
C5 H5A 0.9900 .
C5 H5B 0.9900 .
C6 C7 1.522(2) .
C6 H6A 0.9900 .
C6 H6B 0.9900 .
C7 C8 1.526(2) .
C7 H7A 0.9900 .
C7 H7B 0.9900 .
C8 C9 1.534(2) .
C8 H8A 0.9900 .
C8 H8B 0.9900 .
C9 H9A 0.9900 .
C9 H9B 0.9900 .
C10 C11 1.357(2) .
C10 C13 1.5090(19) .
C11 C12 1.507(2) .
C11 H11 0.9500 .
C12 H12A 0.9800 .
C12 H12B 0.9800 .
C12 H12C 0.9800 .
C13 C14 1.527(2) .
C13 C18 1.530(2) .
C13 H13 1.0000 .
C14 C15 1.527(2) .
C14 H14A 0.9900 .
C14 H14B 0.9900 .
C15 C16 1.521(3) .
C15 H15A 0.9900 .
C15 H15B 0.9900 .
C16 C17 1.524(2) .
C16 H16A 0.9900 .
C16 H16B 0.9900 .
C17 C18 1.531(2) .
C17 H17A 0.9900 .
C17 H17B 0.9900 .
C18 H18A 0.9900 .
C18 H18B 0.9900 .
C19 C20 1.3452(19) .
C19 C22 1.511(2) .
C20 C21 1.508(2) .
C20 H20 0.9500 .
C21 H21A 0.9800 .
C21 H21B 0.9800 .
C21 H21C 0.9800 .
C22 C27 1.537(2) .
C22 C23 1.5394(19) .
C22 H22 1.0000 .
C23 C24 1.525(2) .
C23 H23A 0.9900 .
C23 H23B 0.9900 .
C24 C25 1.527(2) .
C24 H24A 0.9900 .
C24 H24B 0.9900 .
C25 C26 1.526(2) .
C25 H25A 0.9900 .
C25 H25B 0.9900 .
C26 C27 1.531(2) .
C26 H26A 0.9900 .
C26 H26B 0.9900 .
C27 H27A 0.9900 .
C27 H27B 0.9900 .
C28 H28A 0.9800 .
C28 H28B 0.9800 .
C28 H28C 0.9800 .
C29 H29A 0.9800 .
C29 H29B 0.9800 .
C29 H29C 0.9800 .
C30 H30A 0.9800 .
C30 H30B 0.9800 .
C30 H30C 0.9800 .
C31 H31A 0.9800 .
C31 H31B 0.9800 .
C31 H31C 0.9800 .
C32 H32A 0.9800 .
C32 H32B 0.9800 .
C32 H32C 0.9800 .
C33 H33A 0.9800 .
C33 H33B 0.9800 .
C33 H33C 0.9800 .
